data_1548876
loop_
_publ_author_name
'Eleazer, Bennett J.'
'Smith, Mark D.'
'Popov, Alexey A.'
'Peryshkov, Dmitry V.'

_publ_section_title
;
 Expansion of the (BB) \\rangle metallacycle with coinage metal cations:
 formation of B-M-Ru-B (M = Cu, Ag, Au) dimetalacyclodiboryls.
;
_journal_issue 9
_journal_name_full 'Chemical science'
_journal_page_first 2601
_journal_page_last 2608
_journal_paper_doi 10.1039/c8sc00190a
_journal_volume 9
_journal_year 2018
_chemical_formula_moiety 'C32 H72 Au2 B20 Cl2 O8 P4 Ru2'
_chemical_formula_sum 'C32 H72 Au2 B20 Cl2 O8 P4 Ru2'
_chemical_formula_weight 1591.94
_space_group_crystal_system monoclinic
_space_group_IT_number 14
_space_group_name_Hall '-P 2ybc'
_space_group_name_H-M_alt 'P 1 21/c 1'
_symmetry_space_group_name_Hall '-P 2ybc'
_symmetry_space_group_name_H-M 'P 1 21/c 1'
_atom_sites_solution_hydrogens mixed
_atom_sites_solution_primary direct
_audit_creation_date 2016-06-30
_audit_creation_method
;
Olex2 1.2
(compiled 2016.02.19 svn.r3266 for OlexSys, GUI svn.r5155)
;
_audit_update_record
;
2018-01-12 deposited with the CCDC.
2018-02-05 downloaded from the CCDC.
;
_cell_angle_alpha 90
_cell_angle_beta 101.457(2)
_cell_angle_gamma 90
_cell_formula_units_Z 2
_cell_length_a 12.4210(5)
_cell_length_b 12.5960(6)
_cell_length_c 19.0782(8)
_cell_measurement_reflns_used 9793
_cell_measurement_temperature 100(2)
_cell_measurement_theta_max 30.05
_cell_measurement_theta_min 2.33
_cell_volume 2925.4(2)
_computing_cell_refinement 'SAINT v8.34A (Bruker, 2013)'
_computing_data_collection 'Bruker APEXII v2014.9-0 (Bruker, 2014)'
_computing_data_reduction 'SAINT v8.34A (Bruker, 2013)'
_computing_molecular_graphics 'Olex2 (Dolomanov et al., 2009)'
_computing_publication_material 'Olex2 (Dolomanov et al., 2009)'
_computing_structure_refinement 'XL (Sheldrick, 2008)'
_computing_structure_solution 'XT (Sheldrick, 2015)'
_diffrn_ambient_temperature 100(2)
_diffrn_detector 'Bruker PHOTON-100 area detector'
_diffrn_detector_area_resol_mean 10.4
_diffrn_detector_type 'CMOS area detector'
_diffrn_measured_fraction_theta_full 0.998
_diffrn_measured_fraction_theta_max 0.998
_diffrn_measurement_device 'three-circle diffractometer'
_diffrn_measurement_device_type 'Bruker D8 Quest'
_diffrn_measurement_method '\w and \f scans'
_diffrn_radiation_monochromator 'mirror optics'
_diffrn_radiation_probe x-ray
_diffrn_radiation_type MoK\a
_diffrn_radiation_wavelength 0.71073
_diffrn_reflns_av_R_equivalents 0.0558
_diffrn_reflns_av_unetI/netI 0.0234
_diffrn_reflns_Laue_measured_fraction_full 0.998
_diffrn_reflns_Laue_measured_fraction_max 0.998
_diffrn_reflns_limit_h_max 17
_diffrn_reflns_limit_h_min -17
_diffrn_reflns_limit_k_max 17
_diffrn_reflns_limit_k_min -17
_diffrn_reflns_limit_l_max 26
_diffrn_reflns_limit_l_min -26
_diffrn_reflns_number 155104
_diffrn_reflns_point_group_measured_fraction_full 0.998
_diffrn_reflns_point_group_measured_fraction_max 0.998
_diffrn_reflns_theta_full 30.134
_diffrn_reflns_theta_max 30.134
_diffrn_reflns_theta_min 2.178
_diffrn_source 'microfocus sealed X-ray tube'
_diffrn_source_type 'Incoatec I\ms'
_diffrn_standards_number 0
_exptl_absorpt_coefficient_mu 5.748
_exptl_absorpt_correction_T_max 0.0990
_exptl_absorpt_correction_T_min 0.0584
_exptl_absorpt_correction_type multi-scan
_exptl_absorpt_process_details
;
SADABS-2014/4 (Bruker,2014/4) was used for absorption correction.
wR2(int) was 0.0781 before and 0.0595 after correction.
The Ratio of minimum to maximum transmission is 0.5899.
The \l/2 correction factor is Not present.
;
_exptl_crystal_colour colourless
_exptl_crystal_colour_primary colourless
_exptl_crystal_density_diffrn 1.807
_exptl_crystal_description plate
_exptl_crystal_F_000 1536
_exptl_crystal_size_max 0.18
_exptl_crystal_size_mid 0.16
_exptl_crystal_size_min 0.04
_refine_diff_density_max 0.665
_refine_diff_density_min -0.743
_refine_diff_density_rms 0.105
_refine_ls_extinction_coef 0.00024(2)
_refine_ls_extinction_expression Fc^*^=kFc[1+0.001xFc^2^\l^3^/sin(2\q)]^-1/4^
_refine_ls_extinction_method 'SHELXL-2014/7 (Sheldrick 2014'
_refine_ls_goodness_of_fit_ref 1.079
_refine_ls_hydrogen_treatment mixed
_refine_ls_matrix_type full
_refine_ls_number_parameters 357
_refine_ls_number_reflns 8607
_refine_ls_number_restraints 0
_refine_ls_restrained_S_all 1.079
_refine_ls_R_factor_all 0.0301
_refine_ls_R_factor_gt 0.0225
_refine_ls_shift/su_max 0.002
_refine_ls_shift/su_mean 0.000
_refine_ls_structure_factor_coef Fsqd
_refine_ls_weighting_details 'w=1/[\s^2^(Fo^2^)+(0.0081P)^2^+3.2584P] where P=(Fo^2^+2Fc^2^)/3'
_refine_ls_weighting_scheme calc
_refine_ls_wR_factor_gt 0.0340
_refine_ls_wR_factor_ref 0.0352
_reflns_Friedel_coverage 0.000
_reflns_number_gt 7644
_reflns_number_total 8607
_reflns_threshold_expression 'I > 2\s(I)'
_cod_data_source_file c8sc00190a3.cif
_cod_data_source_block be395
_cod_depositor_comments 'Adding full bibliography for 1548874--1548876.cif.'
_cod_database_code 1548876
_shelx_space_group_comment
;
The symmetry employed for this shelxl refinement is uniquely defined
by the following loop, which should always be used as a source of
symmetry information in preference to the above space-group names.
They are only intended as comments.
;
_shelx_estimated_absorpt_t_max 0.803
_shelx_estimated_absorpt_t_min 0.424
_olex2_refinement_description
;
1. Fixed Uiso
 At 1.2 times of:
  All C(H) groups
 At 1.5 times of:
  All C(H,H,H) groups
2.a Ternary CH refined with riding coordinates:
 C11(H11), C14(H14), C21(H21), C24(H24)
2.b Idealised Me refined as rotating group:
 C12(H12A,H12B,H12C), C13(H13A,H13B,H13C), C15(H15A,H15B,H15C), C16(H16A,H16B,
 H16C), C22(H22A,H22B,H22C), C23(H23A,H23B,H23C), C25(H25A,H25B,H25C), C26(H26A,
 H26B,H26C)
;
_shelx_shelxl_version_number 2014/7
_olex2_submission_special_instructions 'No special instructions were received'

loop_
_space_group_symop_operation_xyz
'x, y, z'
'-x, y+1/2, -z+1/2'
'-x, -y, -z'
'x, -y-1/2, z-1/2'

loop_
_atom_site_label
_atom_site_type_symbol
_atom_site_fract_x
_atom_site_fract_y
_atom_site_fract_z
_atom_site_U_iso_or_equiv
_atom_site_adp_type
_atom_site_occupancy
_atom_site_site_symmetry_order
_atom_site_calc_flag
_atom_site_refinement_flags_posn
Au1 Au 0.38724(2) 0.59542(2) 0.45908(2) 0.01366(3) Uani 1 1 d .
Ru1 Ru 0.26304(2) 0.69187(2) 0.34596(2) 0.01186(4) Uani 1 1 d .
Cl1 Cl 0.50281(5) 0.46294(5) 0.41532(3) 0.02138(12) Uani 1 1 d .
P1 P 0.11967(4) 0.58320(4) 0.36568(3) 0.01465(11) Uani 1 1 d .
P2 P 0.39389(4) 0.82768(4) 0.37054(3) 0.01371(11) Uani 1 1 d .
O1 O 0.09796(12) 0.60992(12) 0.44745(8) 0.0180(3) Uani 1 1 d .
O2 O 0.39549(12) 0.87079(12) 0.45341(8) 0.0160(3) Uani 1 1 d .
O3 O 0.36660(14) 0.54357(14) 0.24750(9) 0.0256(4) Uani 1 1 d .
O4 O 0.11376(13) 0.81681(13) 0.23145(8) 0.0210(3) Uani 1 1 d .
C1 C 0.14721(17) 0.70185(18) 0.47956(11) 0.0156(4) Uani 1 1 d .
C2 C 0.30595(17) 0.84117(17) 0.48322(11) 0.0140(4) Uani 1 1 d .
C3 C 0.33167(17) 0.59668(18) 0.28528(11) 0.0173(4) Uani 1 1 d .
C4 C 0.17222(17) 0.76798(17) 0.27359(11) 0.0148(4) Uani 1 1 d .
C11 C 0.12319(19) 0.43732(18) 0.37030(12) 0.0207(5) Uani 1 1 d .
H11 H 0.0455 0.4118 0.3618 0.025 Uiso 1 1 calc R
C12 C 0.1811(2) 0.3955(2) 0.44356(14) 0.0313(6) Uani 1 1 d .
H12A H 0.1421 0.4204 0.4803 0.047 Uiso 1 1 calc GR
H12B H 0.2569 0.4216 0.4543 0.047 Uiso 1 1 calc GR
H12C H 0.1814 0.3177 0.4428 0.047 Uiso 1 1 calc GR
C13 C 0.1770(2) 0.3896(2) 0.31140(15) 0.0350(6) Uani 1 1 d .
H13A H 0.2565 0.4012 0.3235 0.053 Uiso 1 1 calc GR
H13B H 0.1468 0.4241 0.2656 0.053 Uiso 1 1 calc GR
H13C H 0.1618 0.3133 0.3075 0.053 Uiso 1 1 calc GR
C14 C -0.01530(17) 0.61626(18) 0.31001(12) 0.0183(5) Uani 1 1 d .
H14 H -0.0190 0.6955 0.3075 0.022 Uiso 1 1 calc R
C15 C -0.11325(19) 0.5804(2) 0.34169(13) 0.0256(5) Uani 1 1 d .
H15A H -0.1053 0.6078 0.3905 0.038 Uiso 1 1 calc GR
H15B H -0.1158 0.5026 0.3426 0.038 Uiso 1 1 calc GR
H15C H -0.1813 0.6077 0.3123 0.038 Uiso 1 1 calc GR
C16 C -0.02501(19) 0.57710(19) 0.23294(12) 0.0229(5) Uani 1 1 d .
H16A H -0.0301 0.4994 0.2319 0.034 Uiso 1 1 calc GR
H16B H 0.0399 0.5995 0.2148 0.034 Uiso 1 1 calc GR
H16C H -0.0911 0.6073 0.2029 0.034 Uiso 1 1 calc GR
C21 C 0.54286(17) 0.81202(19) 0.37438(12) 0.0185(5) Uani 1 1 d .
H21 H 0.5716 0.8827 0.3627 0.022 Uiso 1 1 calc R
C22 C 0.60675(19) 0.7804(2) 0.44831(13) 0.0249(5) Uani 1 1 d .
H22A H 0.5804 0.7114 0.4617 0.037 Uiso 1 1 calc GR
H22B H 0.5957 0.8341 0.4834 0.037 Uiso 1 1 calc GR
H22C H 0.6851 0.7754 0.4472 0.037 Uiso 1 1 calc GR
C23 C 0.56468(19) 0.7335(2) 0.31720(14) 0.0278(6) Uani 1 1 d .
H23A H 0.5184 0.7518 0.2710 0.042 Uiso 1 1 calc GR
H23B H 0.5474 0.6613 0.3306 0.042 Uiso 1 1 calc GR
H23C H 0.6422 0.7373 0.3135 0.042 Uiso 1 1 calc GR
C24 C 0.35677(18) 0.94866(18) 0.31715(12) 0.0171(4) Uani 1 1 d .
H24 H 0.2758 0.9588 0.3126 0.021 Uiso 1 1 calc R
C25 C 0.4121(2) 1.04954(18) 0.35115(13) 0.0221(5) Uani 1 1 d .
H25A H 0.4914 1.0453 0.3528 0.033 Uiso 1 1 calc GR
H25B H 0.3987 1.0568 0.3998 0.033 Uiso 1 1 calc GR
H25C H 0.3819 1.1112 0.3226 0.033 Uiso 1 1 calc GR
C26 C 0.37749(19) 0.93142(19) 0.24149(12) 0.0204(5) Uani 1 1 d .
H26A H 0.3433 0.8646 0.2223 0.031 Uiso 1 1 calc GR
H26B H 0.4568 0.9282 0.2430 0.031 Uiso 1 1 calc GR
H26C H 0.3456 0.9904 0.2107 0.031 Uiso 1 1 calc GR
B1 B 0.20182(19) 0.78224(19) 0.42412(13) 0.0139(5) Uani 1 1 d .
B2 B 0.28852(19) 0.70609(19) 0.49076(13) 0.0140(5) Uani 1 1 d .
B3 B 0.1873(2) 0.9128(2) 0.45775(13) 0.0184(5) Uani 1 1 d .
H3 H 0.190(2) 0.978(2) 0.4243(14) 0.030(7) Uiso 1 1 d .
B4 B 0.0810(2) 0.8198(2) 0.45534(13) 0.0187(5) Uani 1 1 d .
H4 H -0.0005(19) 0.8194(19) 0.4184(12) 0.017(6) Uiso 1 1 d .
B5 B 0.3296(2) 0.7878(2) 0.56777(13) 0.0158(5) Uani 1 1 d .
H5 H 0.412(2) 0.778(2) 0.5976(13) 0.024(7) Uiso 1 1 d .
B6 B 0.2676(2) 0.9158(2) 0.54713(13) 0.0176(5) Uani 1 1 d .
H6 H 0.3108(19) 0.9843(19) 0.5645(12) 0.017(6) Uiso 1 1 d .
B7 B 0.1222(2) 0.9006(2) 0.53212(14) 0.0209(5) Uani 1 1 d .
H7 H 0.0742(18) 0.9568(18) 0.5454(11) 0.009(6) Uiso 1 1 d .
B8 B 0.0941(2) 0.7637(2) 0.54334(14) 0.0201(5) Uani 1 1 d .
H8 H 0.025(2) 0.732(2) 0.5602(13) 0.023(7) Uiso 1 1 d .
B9 B 0.2223(2) 0.6939(2) 0.56513(13) 0.0175(5) Uani 1 1 d .
H9 H 0.2267(19) 0.6223(19) 0.5929(12) 0.016(6) Uiso 1 1 d .
B10 B 0.2094(2) 0.8232(2) 0.59918(14) 0.0197(5) Uani 1 1 d .
H10 H 0.2101(19) 0.8381(19) 0.6554(13) 0.020(6) Uiso 1 1 d .

loop_
_atom_site_aniso_label
_atom_site_aniso_U_11
_atom_site_aniso_U_22
_atom_site_aniso_U_33
_atom_site_aniso_U_23
_atom_site_aniso_U_13
_atom_site_aniso_U_12
Au1 0.01350(4) 0.01338(4) 0.01293(4) 0.00150(3) -0.00017(3) 0.00145(3)
Ru1 0.01190(8) 0.01254(8) 0.01046(8) 0.00051(6) 0.00061(6) 0.00036(6)
Cl1 0.0249(3) 0.0241(3) 0.0138(2) 0.0011(2) 0.0007(2) 0.0102(2)
P1 0.0146(3) 0.0151(3) 0.0133(2) 0.0000(2) 0.0005(2) -0.0021(2)
P2 0.0133(3) 0.0154(3) 0.0122(2) 0.0007(2) 0.0019(2) -0.0005(2)
O1 0.0191(8) 0.0207(8) 0.0140(7) -0.0016(6) 0.0027(6) -0.0070(6)
O2 0.0172(7) 0.0173(7) 0.0135(7) -0.0011(6) 0.0028(6) -0.0054(6)
O3 0.0263(9) 0.0286(10) 0.0212(9) -0.0036(7) 0.0030(7) 0.0096(7)
O4 0.0210(8) 0.0207(8) 0.0194(8) 0.0028(7) -0.0007(7) 0.0029(7)
C1 0.0138(10) 0.0202(11) 0.0122(10) -0.0002(8) 0.0013(8) -0.0022(8)
C2 0.0148(10) 0.0132(10) 0.0134(10) -0.0004(8) 0.0012(8) -0.0006(8)
C3 0.0165(10) 0.0188(11) 0.0152(10) 0.0023(9) -0.0004(8) 0.0025(9)
C4 0.0152(10) 0.0136(10) 0.0155(10) -0.0016(8) 0.0027(8) -0.0026(8)
C11 0.0191(11) 0.0166(11) 0.0246(12) 0.0027(9) -0.0005(9) -0.0024(9)
C12 0.0304(14) 0.0219(13) 0.0363(14) 0.0115(11) -0.0063(11) -0.0052(11)
C13 0.0471(17) 0.0161(13) 0.0431(16) -0.0041(11) 0.0119(13) 0.0031(11)
C14 0.0161(10) 0.0180(11) 0.0193(11) 0.0013(9) 0.0001(8) -0.0012(8)
C15 0.0179(11) 0.0300(14) 0.0288(13) 0.0002(11) 0.0046(10) -0.0038(10)
C16 0.0227(12) 0.0267(13) 0.0166(11) 0.0000(9) -0.0026(9) -0.0038(10)
C21 0.0133(10) 0.0216(12) 0.0204(11) -0.0004(9) 0.0030(8) -0.0009(9)
C22 0.0161(11) 0.0315(14) 0.0248(12) 0.0054(10) -0.0011(9) -0.0018(10)
C23 0.0169(12) 0.0345(14) 0.0332(14) -0.0078(11) 0.0080(10) 0.0023(10)
C24 0.0162(11) 0.0176(11) 0.0174(11) 0.0029(9) 0.0028(9) -0.0009(8)
C25 0.0263(12) 0.0175(11) 0.0215(12) 0.0006(9) 0.0026(10) -0.0030(9)
C26 0.0192(11) 0.0236(12) 0.0177(11) 0.0046(9) 0.0024(9) -0.0032(9)
B1 0.0128(11) 0.0142(11) 0.0139(11) 0.0014(9) 0.0010(9) 0.0002(9)
B2 0.0136(11) 0.0133(11) 0.0145(11) 0.0007(9) 0.0014(9) -0.0017(9)
B3 0.0203(12) 0.0178(12) 0.0165(12) 0.0000(10) 0.0022(9) 0.0037(10)
B4 0.0155(12) 0.0245(14) 0.0159(12) -0.0007(10) 0.0024(10) 0.0033(10)
B5 0.0173(12) 0.0168(12) 0.0123(11) 0.0007(9) 0.0009(9) -0.0009(9)
B6 0.0203(12) 0.0182(13) 0.0141(11) -0.0026(10) 0.0028(9) 0.0010(10)
B7 0.0208(13) 0.0243(13) 0.0178(12) -0.0028(11) 0.0043(10) 0.0029(11)
B8 0.0176(13) 0.0289(14) 0.0144(12) -0.0029(11) 0.0047(10) 0.0000(11)
B9 0.0185(12) 0.0213(13) 0.0117(11) 0.0016(10) 0.0009(9) -0.0021(10)
B10 0.0211(13) 0.0229(14) 0.0148(12) -0.0013(10) 0.0032(10) -0.0016(10)

loop_
_atom_type_symbol
_atom_type_description
_atom_type_scat_dispersion_real
_atom_type_scat_dispersion_imag
_atom_type_scat_source
C C 0.0033 0.0016 'International Tables Vol C Tables 4.2.6.8 and 6.1.1.4'
H H 0.0000 0.0000 'International Tables Vol C Tables 4.2.6.8 and 6.1.1.4'
Au Au -2.0133 8.8022 'International Tables Vol C Tables 4.2.6.8 and 6.1.1.4'
B B 0.0013 0.0007 'International Tables Vol C Tables 4.2.6.8 and 6.1.1.4'
Cl Cl 0.1484 0.1585 'International Tables Vol C Tables 4.2.6.8 and 6.1.1.4'
O O 0.0106 0.0060 'International Tables Vol C Tables 4.2.6.8 and 6.1.1.4'
P P 0.1023 0.0942 'International Tables Vol C Tables 4.2.6.8 and 6.1.1.4'
Ru Ru -1.2594 0.8363 'International Tables Vol C Tables 4.2.6.8 and 6.1.1.4'

loop_
_geom_angle_atom_site_label_1
_geom_angle_atom_site_label_2
_geom_angle_atom_site_label_3
_geom_angle
_geom_angle_site_symmetry_1
_geom_angle_site_symmetry_3
Cl1 Au1 Ru1 167.534(13) 3_666 .
Cl1 Au1 Ru1 108.443(13) . .
Cl1 Au1 Cl1 83.470(18) . 3_666
B2 Au1 Ru1 69.08(7) . .
B2 Au1 Cl1 99.02(7) . 3_666
B2 Au1 Cl1 177.51(7) . .
P1 Ru1 Au1 86.564(15) . .
P1 Ru1 P2 156.50(2) . .
P2 Ru1 Au1 84.510(14) . .
C3 Ru1 Au1 87.16(6) . .
C3 Ru1 P1 99.81(7) . .
C3 Ru1 P2 101.40(7) . .
C3 Ru1 B1 171.81(9) . .
C4 Ru1 Au1 174.42(7) . .
C4 Ru1 P1 92.99(7) . .
C4 Ru1 P2 93.81(7) . .
C4 Ru1 C3 98.40(9) . .
C4 Ru1 B1 89.77(9) . .
B1 Ru1 Au1 84.68(6) . .
B1 Ru1 P1 79.10(7) . .
B1 Ru1 P2 78.45(7) . .
Au1 Cl1 Au1 96.532(18) . 3_666
O1 P1 Ru1 107.60(6) . .
O1 P1 C11 99.40(10) . .
O1 P1 C14 101.27(9) . .
C11 P1 Ru1 125.56(8) . .
C11 P1 C14 105.26(10) . .
C14 P1 Ru1 114.19(7) . .
O2 P2 Ru1 107.74(6) . .
O2 P2 C21 100.01(9) . .
O2 P2 C24 102.10(9) . .
C21 P2 Ru1 125.42(8) . .
C24 P2 Ru1 113.98(7) . .
C24 P2 C21 104.43(10) . .
C1 O1 P1 116.11(13) . .
C2 O2 P2 116.00(13) . .
O1 C1 B1 114.59(17) . .
O1 C1 B2 115.27(17) . .
O1 C1 B4 117.12(17) . .
O1 C1 B8 120.07(18) . .
O1 C1 B9 118.58(18) . .
B1 C1 B2 62.42(13) . .
B1 C1 B4 63.01(14) . .
B1 C1 B9 114.73(17) . .
B4 C1 B2 115.32(17) . .
B8 C1 B1 115.82(18) . .
B8 C1 B2 115.48(17) . .
B8 C1 B4 63.83(15) . .
B8 C1 B9 63.67(14) . .
B9 C1 B2 62.39(14) . .
B9 C1 B4 116.60(17) . .
O2 C2 B1 114.03(17) . .
O2 C2 B2 114.88(17) . .
O2 C2 B3 116.95(17) . .
O2 C2 B5 119.02(17) . .
O2 C2 B6 120.62(17) . .
B1 C2 B2 62.30(13) . .
B1 C2 B3 62.99(14) . .
B1 C2 B5 114.57(17) . .
B3 C2 B2 115.34(17) . .
B3 C2 B5 116.70(17) . .
B5 C2 B2 62.40(14) . .
B6 C2 B1 115.79(17) . .
B6 C2 B2 115.61(17) . .
B6 C2 B3 63.89(14) . .
B6 C2 B5 63.76(14) . .
O3 C3 Ru1 176.29(19) . .
O4 C4 Ru1 176.71(19) . .
P1 C11 H11 107.5 . .
C12 C11 P1 112.92(17) . .
C12 C11 H11 107.5 . .
C12 C11 C13 109.8(2) . .
C13 C11 P1 111.38(17) . .
C13 C11 H11 107.5 . .
C11 C12 H12A 109.5 . .
C11 C12 H12B 109.5 . .
C11 C12 H12C 109.5 . .
H12A C12 H12B 109.5 . .
H12A C12 H12C 109.5 . .
H12B C12 H12C 109.5 . .
C11 C13 H13A 109.5 . .
C11 C13 H13B 109.5 . .
C11 C13 H13C 109.5 . .
H13A C13 H13B 109.5 . .
H13A C13 H13C 109.5 . .
H13B C13 H13C 109.5 . .
P1 C14 H14 106.3 . .
C15 C14 P1 114.12(16) . .
C15 C14 H14 106.3 . .
C15 C14 C16 111.50(19) . .
C16 C14 P1 111.65(16) . .
C16 C14 H14 106.3 . .
C14 C15 H15A 109.5 . .
C14 C15 H15B 109.5 . .
C14 C15 H15C 109.5 . .
H15A C15 H15B 109.5 . .
H15A C15 H15C 109.5 . .
H15B C15 H15C 109.5 . .
C14 C16 H16A 109.5 . .
C14 C16 H16B 109.5 . .
C14 C16 H16C 109.5 . .
H16A C16 H16B 109.5 . .
H16A C16 H16C 109.5 . .
H16B C16 H16C 109.5 . .
P2 C21 H21 107.1 . .
C22 C21 P2 113.39(16) . .
C22 C21 H21 107.1 . .
C22 C21 C23 110.8(2) . .
C23 C21 P2 110.93(15) . .
C23 C21 H21 107.1 . .
C21 C22 H22A 109.5 . .
C21 C22 H22B 109.5 . .
C21 C22 H22C 109.5 . .
H22A C22 H22B 109.5 . .
H22A C22 H22C 109.5 . .
H22B C22 H22C 109.5 . .
C21 C23 H23A 109.5 . .
C21 C23 H23B 109.5 . .
C21 C23 H23C 109.5 . .
H23A C23 H23B 109.5 . .
H23A C23 H23C 109.5 . .
H23B C23 H23C 109.5 . .
P2 C24 H24 106.9 . .
C25 C24 P2 114.32(15) . .
C25 C24 H24 106.9 . .
C25 C24 C26 111.89(19) . .
C26 C24 P2 109.50(16) . .
C26 C24 H24 106.9 . .
C24 C25 H25A 109.5 . .
C24 C25 H25B 109.5 . .
C24 C25 H25C 109.5 . .
H25A C25 H25B 109.5 . .
H25A C25 H25C 109.5 . .
H25B C25 H25C 109.5 . .
C24 C26 H26A 109.5 . .
C24 C26 H26B 109.5 . .
C24 C26 H26C 109.5 . .
H26A C26 H26B 109.5 . .
H26A C26 H26C 109.5 . .
H26B C26 H26C 109.5 . .
C1 B1 Ru1 111.03(14) . .
C1 B1 C2 101.05(16) . .
C1 B1 B2 59.53(13) . .
C1 B1 B3 104.10(17) . .
C1 B1 B4 58.97(14) . .
C2 B1 Ru1 111.42(14) . .
C2 B1 B2 59.33(13) . .
C2 B1 B3 58.68(13) . .
C2 B1 B4 103.96(17) . .
B2 B1 Ru1 87.85(13) . .
B2 B1 B3 109.28(17) . .
B2 B1 B4 109.57(17) . .
B3 B1 Ru1 144.83(16) . .
B4 B1 Ru1 144.59(16) . .
B4 B1 B3 59.00(14) . .
C1 B2 Au1 127.04(15) . .
C1 B2 B1 58.06(13) . .
C1 B2 B5 103.73(17) . .
C1 B2 B9 58.48(13) . .
C2 B2 Au1 124.08(15) . .
C2 B2 C1 99.30(16) . .
C2 B2 B1 58.38(13) . .
C2 B2 B5 58.62(13) . .
C2 B2 B9 103.70(17) . .
B1 B2 Au1 118.35(15) . .
B1 B2 B5 108.16(17) . .
B1 B2 B9 107.84(17) . .
B5 B2 Au1 123.48(15) . .
B9 B2 Au1 125.48(16) . .
B9 B2 B5 59.72(14) . .
C2 B3 B1 58.33(13) . .
C2 B3 H3 117.3(14) . .
C2 B3 B4 104.81(18) . .
C2 B3 B6 57.18(13) . .
C2 B3 B7 103.33(17) . .
B1 B3 H3 119.2(15) . .
B1 B3 B6 106.44(17) . .
B4 B3 B1 60.44(14) . .
B4 B3 H3 128.4(15) . .
B4 B3 B6 108.10(18) . .
B4 B3 B7 60.26(15) . .
B6 B3 H3 119.0(15) . .
B7 B3 B1 107.58(19) . .
B7 B3 H3 129.1(15) . .
B7 B3 B6 59.85(14) . .
C1 B4 B1 58.03(13) . .
C1 B4 B3 104.60(17) . .
C1 B4 H4 119.6(12) . .
C1 B4 B7 103.30(17) . .
C1 B4 B8 57.24(14) . .
B1 B4 H4 120.4(12) . .
B1 B4 B8 106.29(17) . .
B3 B4 B1 60.56(14) . .
B3 B4 H4 127.1(12) . .
B3 B4 B7 60.28(15) . .
B3 B4 B8 107.98(18) . .
B7 B4 B1 107.68(18) . .
B7 B4 H4 127.1(12) . .
B7 B4 B8 59.80(15) . .
B8 B4 H4 119.5(12) . .
C2 B5 B2 58.98(13) . .
C2 B5 H5 120.6(13) . .
C2 B5 B6 57.13(13) . .
C2 B5 B9 104.27(17) . .
C2 B5 B10 102.73(17) . .
B2 B5 H5 117.2(14) . .
B2 B5 B6 107.29(17) . .
B6 B5 H5 122.7(14) . .
B9 B5 B2 60.10(14) . .
B9 B5 H5 124.7(14) . .
B9 B5 B6 107.74(18) . .
B10 B5 B2 107.53(17) . .
B10 B5 H5 128.8(13) . .
B10 B5 B6 59.66(15) . .
B10 B5 B9 59.95(15) . .
C2 B6 B3 58.94(13) . .
C2 B6 B5 59.11(13) . .
C2 B6 H6 119.6(13) . .
C2 B6 B7 104.36(17) . .
C2 B6 B10 104.15(18) . .
B3 B6 H6 118.4(13) . .
B5 B6 B3 108.83(17) . .
B5 B6 H6 120.3(13) . .
B7 B6 B3 59.44(14) . .
B7 B6 B5 108.45(18) . .
B7 B6 H6 125.8(13) . .
B10 B6 B3 107.86(18) . .
B10 B6 B5 59.53(14) . .
B10 B6 H6 127.7(13) . .
B10 B6 B7 60.49(15) . .
B3 B7 B6 60.70(14) . .
B3 B7 H7 122.5(13) . .
B3 B7 B8 108.12(19) . .
B3 B7 B10 108.13(18) . .
B4 B7 B3 59.46(14) . .
B4 B7 B6 108.13(18) . .
B4 B7 H7 122.1(13) . .
B4 B7 B8 60.80(15) . .
B4 B7 B10 108.17(19) . .
B6 B7 H7 121.7(13) . .
B6 B7 B10 59.58(15) . .
B8 B7 B6 107.48(19) . .
B8 B7 H7 121.3(13) . .
B8 B7 B10 59.48(15) . .
B10 B7 H7 121.0(13) . .
C1 B8 B4 58.94(14) . .
C1 B8 B7 104.30(18) . .
C1 B8 H8 120.4(14) . .
C1 B8 B9 58.96(14) . .
C1 B8 B10 104.15(18) . .
B4 B8 H8 120.3(14) . .
B7 B8 B4 59.40(15) . .
B7 B8 H8 126.3(14) . .
B7 B8 B9 108.46(18) . .
B9 B8 B4 108.72(17) . .
B9 B8 H8 119.1(14) . .
B10 B8 B4 107.92(19) . .
B10 B8 B7 60.56(15) . .
B10 B8 H8 125.9(14) . .
B10 B8 B9 59.62(15) . .
C1 B9 B2 59.13(13) . .
C1 B9 B5 104.57(17) . .
C1 B9 B8 57.37(13) . .
C1 B9 H9 119.9(13) . .
C1 B9 B10 102.91(18) . .
B2 B9 B8 107.58(17) . .
B2 B9 H9 119.6(13) . .
B5 B9 B2 60.17(14) . .
B5 B9 B8 107.86(19) . .
B5 B9 H9 126.8(13) . .
B8 B9 H9 119.8(13) . .
B10 B9 B2 107.59(18) . .
B10 B9 B5 59.95(15) . .
B10 B9 B8 59.59(15) . .
B10 B9 H9 127.5(13) . .
B5 B10 B6 60.81(14) . .
B5 B10 B7 109.02(18) . .
B5 B10 H10 122.3(13) . .
B6 B10 B7 59.93(15) . .
B6 B10 H10 121.0(13) . .
B7 B10 H10 119.8(13) . .
B8 B10 B5 108.93(18) . .
B8 B10 B6 108.15(18) . .
B8 B10 B7 59.96(15) . .
B8 B10 B9 60.79(15) . .
B8 B10 H10 120.9(13) . .
B9 B10 B5 60.09(14) . .
B9 B10 B6 108.77(18) . .
B9 B10 B7 108.92(18) . .
B9 B10 H10 122.4(13) . .

loop_
_geom_bond_atom_site_label_1
_geom_bond_atom_site_label_2
_geom_bond_distance
_geom_bond_site_symmetry_2
Au1 Ru1 2.6815(2) .
Au1 Cl1 2.4532(5) .
Au1 Cl1 2.6167(5) 3_666
Au1 B2 2.027(2) .
Ru1 P1 2.3351(6) .
Ru1 P2 2.3421(6) .
Ru1 C3 1.974(2) .
Ru1 C4 1.865(2) .
Ru1 B1 2.133(2) .
Cl1 Au1 2.6167(5) 3_666
P1 O1 1.6694(16) .
P1 C11 1.840(2) .
P1 C14 1.845(2) .
P2 O2 1.6680(15) .
P2 C21 1.848(2) .
P2 C24 1.840(2) .
O1 C1 1.393(3) .
O2 C2 1.397(2) .
O3 C3 1.131(3) .
O4 C4 1.149(3) .
C1 B1 1.700(3) .
C1 B2 1.726(3) .
C1 B4 1.717(3) .
C1 B8 1.685(3) .
C1 B9 1.715(3) .
C2 B1 1.708(3) .
C2 B2 1.725(3) .
C2 B3 1.714(3) .
C2 B5 1.718(3) .
C2 B6 1.681(3) .
C11 H11 1.0000 .
C11 C12 1.533(3) .
C11 C13 1.539(4) .
C12 H12A 0.9800 .
C12 H12B 0.9800 .
C12 H12C 0.9800 .
C13 H13A 0.9800 .
C13 H13B 0.9800 .
C13 H13C 0.9800 .
C14 H14 1.0000 .
C14 C15 1.530(3) .
C14 C16 1.533(3) .
C15 H15A 0.9800 .
C15 H15B 0.9800 .
C15 H15C 0.9800 .
C16 H16A 0.9800 .
C16 H16B 0.9800 .
C16 H16C 0.9800 .
C21 H21 1.0000 .
C21 C22 1.527(3) .
C21 C23 1.536(3) .
C22 H22A 0.9800 .
C22 H22B 0.9800 .
C22 H22C 0.9800 .
C23 H23A 0.9800 .
C23 H23B 0.9800 .
C23 H23C 0.9800 .
C24 H24 1.0000 .
C24 C25 1.527(3) .
C24 C26 1.531(3) .
C25 H25A 0.9800 .
C25 H25B 0.9800 .
C25 H25C 0.9800 .
C26 H26A 0.9800 .
C26 H26B 0.9800 .
C26 H26C 0.9800 .
B1 B2 1.776(3) .
B1 B3 1.788(4) .
B1 B4 1.785(3) .
B2 B5 1.784(3) .
B2 B9 1.782(3) .
B3 H3 1.05(3) .
B3 B4 1.759(4) .
B3 B6 1.797(3) .
B3 B7 1.774(4) .
B4 H4 1.11(2) .
B4 B7 1.774(4) .
B4 B8 1.799(4) .
B5 H5 1.07(3) .
B5 B6 1.796(4) .
B5 B9 1.775(4) .
B5 B10 1.773(4) .
B6 H6 1.04(2) .
B6 B7 1.781(4) .
B6 B10 1.775(4) .
B7 H7 0.99(2) .
B7 B8 1.781(4) .
B7 B10 1.792(4) .
B8 H8 1.05(3) .
B8 B9 1.794(4) .
B8 B10 1.772(4) .
B9 H9 1.04(2) .
B9 B10 1.773(4) .
B10 H10 1.09(2) .

loop_
_geom_torsion_atom_site_label_1
_geom_torsion_atom_site_label_2
_geom_torsion_atom_site_label_3
_geom_torsion_atom_site_label_4
_geom_torsion
Au1 B2 B5 C2 112.54(18)
Au1 B2 B5 B6 144.28(16)
Au1 B2 B5 B9 -114.81(19)
Au1 B2 B5 B10 -152.88(16)
Au1 B2 B9 C1 -115.51(19)
Au1 B2 B9 B5 111.61(19)
Au1 B2 B9 B8 -147.48(17)
Au1 B2 B9 B10 149.69(16)
Ru1 P1 O1 C1 13.69(15)
Ru1 P1 C11 C12 81.33(19)
Ru1 P1 C11 C13 -42.7(2)
Ru1 P1 C14 C15 -156.05(14)
Ru1 P1 C14 C16 76.37(16)
Ru1 P2 O2 C2 -15.67(15)
Ru1 P2 C21 C22 -88.23(18)
Ru1 P2 C21 C23 37.2(2)
Ru1 P2 C24 C25 156.17(14)
Ru1 P2 C24 C26 -77.38(15)
Ru1 B1 B2 Au1 2.02(15)
Ru1 B1 B2 C1 -116.03(13)
Ru1 B1 B2 C2 116.56(13)
Ru1 B1 B2 B5 148.82(14)
Ru1 B1 B2 B9 -148.05(15)
Ru1 B1 B3 C2 -83.0(3)
Ru1 B1 B3 B4 142.9(3)
Ru1 B1 B3 B6 -115.2(3)
Ru1 B1 B3 B7 -178.1(2)
Ru1 B1 B4 C1 82.9(3)
Ru1 B1 B4 B3 -143.2(3)
Ru1 B1 B4 B7 177.8(2)
Ru1 B1 B4 B8 115.0(3)
P1 O1 C1 B1 10.4(2)
P1 O1 C1 B2 -59.3(2)
P1 O1 C1 B4 81.4(2)
P1 O1 C1 B8 155.34(16)
P1 O1 C1 B9 -130.21(16)
P2 O2 C2 B1 -9.0(2)
P2 O2 C2 B2 60.3(2)
P2 O2 C2 B3 -79.7(2)
P2 O2 C2 B5 131.19(16)
P2 O2 C2 B6 -153.83(15)
O1 P1 C11 C12 -38.34(19)
O1 P1 C11 C13 -162.41(17)
O1 P1 C14 C15 -40.75(18)
O1 P1 C14 C16 -168.33(15)
O1 C1 B1 Ru1 -32.7(2)
O1 C1 B1 C2 -151.01(17)
O1 C1 B1 B2 -106.90(19)
O1 C1 B1 B3 148.80(17)
O1 C1 B1 B4 109.24(19)
O1 C1 B2 Au1 2.5(3)
O1 C1 B2 C2 149.08(17)
O1 C1 B2 B1 105.82(19)
O1 C1 B2 B5 -151.14(17)
O1 C1 B2 B9 -110.5(2)
O1 C1 B4 B1 -105.3(2)
O1 C1 B4 B3 -145.72(18)
O1 C1 B4 B7 151.98(18)
O1 C1 B4 B8 112.1(2)
O1 C1 B8 B4 -107.6(2)
O1 C1 B8 B7 -147.54(19)
O1 C1 B8 B9 109.3(2)
O1 C1 B8 B10 149.78(19)
O1 C1 B9 B2 105.3(2)
O1 C1 B9 B5 146.35(18)
O1 C1 B9 B8 -111.5(2)
O1 C1 B9 B10 -151.76(18)
O2 P2 C21 C22 32.12(19)
O2 P2 C21 C23 157.55(16)
O2 P2 C24 C25 40.30(18)
O2 P2 C24 C26 166.74(14)
O2 C2 B1 Ru1 32.9(2)
O2 C2 B1 C1 150.85(17)
O2 C2 B1 B2 106.63(19)
O2 C2 B1 B3 -109.25(19)
O2 C2 B1 B4 -148.67(17)
O2 C2 B2 Au1 -0.4(3)
O2 C2 B2 C1 -148.36(16)
O2 C2 B2 B1 -105.28(19)
O2 C2 B2 B5 111.16(19)
O2 C2 B2 B9 151.99(17)
O2 C2 B3 B1 104.69(19)
O2 C2 B3 B4 145.00(18)
O2 C2 B3 B6 -112.8(2)
O2 C2 B3 B7 -152.69(18)
O2 C2 B5 B2 -104.6(2)
O2 C2 B5 B6 112.1(2)
O2 C2 B5 B9 -145.80(18)
O2 C2 B5 B10 152.38(18)
O2 C2 B6 B3 107.2(2)
O2 C2 B6 B5 -109.7(2)
O2 C2 B6 B7 147.17(19)
O2 C2 B6 B10 -150.20(18)
C1 B1 B2 Au1 118.04(17)
C1 B1 B2 C2 -127.41(17)
C1 B1 B2 B5 -95.16(18)
C1 B1 B2 B9 -32.02(16)
C1 B1 B3 C2 94.50(17)
C1 B1 B3 B4 -39.54(15)
C1 B1 B3 B6 62.3(2)
C1 B1 B3 B7 -0.6(2)
C1 B1 B4 B3 133.90(18)
C1 B1 B4 B7 94.92(19)
C1 B1 B4 B8 32.11(16)
C1 B2 B5 C2 -92.62(17)
C1 B2 B5 B6 -60.9(2)
C1 B2 B5 B9 40.02(16)
C1 B2 B5 B10 2.0(2)
C1 B2 B9 B5 -132.88(18)
C1 B2 B9 B8 -31.97(16)
C1 B2 B9 B10 -94.80(19)
C1 B4 B7 B3 99.39(18)
C1 B4 B7 B6 61.7(2)
C1 B4 B7 B8 -38.64(16)
C1 B4 B7 B10 -1.4(2)
C1 B4 B8 B7 133.73(18)
C1 B4 B8 B9 32.88(17)
C1 B4 B8 B10 96.04(19)
C1 B8 B9 B2 32.66(16)
C1 B8 B9 B5 96.17(18)
C1 B8 B9 B10 133.12(19)
C1 B8 B10 B5 -2.9(2)
C1 B8 B10 B6 61.6(2)
C1 B8 B10 B7 98.64(19)
C1 B8 B10 B9 -40.16(16)
C1 B9 B10 B5 -99.53(18)
C1 B9 B10 B6 -61.7(2)
C1 B9 B10 B7 2.0(2)
C1 B9 B10 B8 39.10(16)
C2 B1 B2 Au1 -114.54(17)
C2 B1 B2 C1 127.41(17)
C2 B1 B2 B5 32.26(16)
C2 B1 B2 B9 95.39(18)
C2 B1 B3 B4 -134.04(18)
C2 B1 B3 B6 -32.21(16)
C2 B1 B3 B7 -95.09(18)
C2 B1 B4 C1 -94.64(17)
C2 B1 B4 B3 39.26(16)
C2 B1 B4 B7 0.3(2)
C2 B1 B4 B8 -62.5(2)
C2 B2 B5 B6 31.74(16)
C2 B2 B5 B9 132.64(18)
C2 B2 B5 B10 94.58(18)
C2 B2 B9 C1 92.61(17)
C2 B2 B9 B5 -40.27(15)
C2 B2 B9 B8 60.6(2)
C2 B2 B9 B10 -2.2(2)
C2 B3 B4 C1 -0.1(2)
C2 B3 B4 B1 -39.26(15)
C2 B3 B4 B7 97.10(18)
C2 B3 B4 B8 59.7(2)
C2 B3 B6 B5 -33.01(16)
C2 B3 B6 B7 -133.78(19)
C2 B3 B6 B10 -96.07(19)
C2 B3 B7 B4 -99.63(19)
C2 B3 B7 B6 38.57(16)
C2 B3 B7 B8 -61.7(2)
C2 B3 B7 B10 1.2(2)
C2 B5 B6 B3 32.94(16)
C2 B5 B6 B7 96.04(18)
C2 B5 B6 B10 133.03(18)
C2 B5 B9 C1 0.0(2)
C2 B5 B9 B2 40.58(15)
C2 B5 B9 B8 -59.8(2)
C2 B5 B9 B10 -96.64(18)
C2 B5 B10 B6 -39.01(15)
C2 B5 B10 B7 -2.1(2)
C2 B5 B10 B8 61.7(2)
C2 B5 B10 B9 99.28(17)
C2 B6 B7 B3 -39.67(17)
C2 B6 B7 B4 -2.5(2)
C2 B6 B7 B8 61.7(2)
C2 B6 B7 B10 98.34(19)
C2 B6 B10 B5 40.31(16)
C2 B6 B10 B7 -98.70(18)
C2 B6 B10 B8 -61.7(2)
C2 B6 B10 B9 2.8(2)
C11 P1 O1 C1 145.82(15)
C11 P1 C14 C15 62.38(19)
C11 P1 C14 C16 -65.20(18)
C14 P1 O1 C1 -106.41(15)
C14 P1 C11 C12 -142.85(18)
C14 P1 C11 C13 93.08(19)
C21 P2 O2 C2 -148.08(15)
C21 P2 C24 C25 -63.52(19)
C21 P2 C24 C26 62.93(17)
C24 P2 O2 C2 104.66(15)
C24 P2 C21 C22 137.50(17)
C24 P2 C21 C23 -97.06(18)
B1 C1 B2 Au1 -103.33(19)
B1 C1 B2 C2 43.26(15)
B1 C1 B2 B5 103.05(18)
B1 C1 B2 B9 143.70(18)
B1 C1 B4 B3 -40.43(16)
B1 C1 B4 B7 -102.72(18)
B1 C1 B4 B8 -142.65(18)
B1 C1 B8 B4 36.91(18)
B1 C1 B8 B7 -3.0(2)
B1 C1 B8 B9 -106.21(19)
B1 C1 B8 B10 -65.7(2)
B1 C1 B9 B2 -35.29(17)
B1 C1 B9 B5 5.8(2)
B1 C1 B9 B8 107.9(2)
B1 C1 B9 B10 67.7(2)
B1 C2 B2 Au1 104.88(19)
B1 C2 B2 C1 -43.08(14)
B1 C2 B2 B5 -143.56(18)
B1 C2 B2 B9 -102.72(17)
B1 C2 B3 B4 40.30(16)
B1 C2 B3 B6 142.53(18)
B1 C2 B3 B7 102.62(19)
B1 C2 B5 B2 35.33(17)
B1 C2 B5 B6 -107.94(19)
B1 C2 B5 B9 -5.8(2)
B1 C2 B5 B10 -67.6(2)
B1 C2 B6 B3 -37.01(18)
B1 C2 B6 B5 106.06(19)
B1 C2 B6 B7 2.9(2)
B1 C2 B6 B10 65.5(2)
B1 B2 B5 C2 -32.16(16)
B1 B2 B5 B6 -0.4(2)
B1 B2 B5 B9 100.48(18)
B1 B2 B5 B10 62.4(2)
B1 B2 B9 C1 31.85(16)
B1 B2 B9 B5 -101.03(18)
B1 B2 B9 B8 -0.1(2)
B1 B2 B9 B10 -62.9(2)
B1 B3 B4 C1 39.17(15)
B1 B3 B4 B7 136.36(18)
B1 B3 B4 B8 98.94(19)
B1 B3 B6 C2 32.67(16)
B1 B3 B6 B5 -0.3(2)
B1 B3 B6 B7 -101.1(2)
B1 B3 B6 B10 -63.4(2)
B1 B3 B7 B4 -39.03(17)
B1 B3 B7 B6 99.17(19)
B1 B3 B7 B8 -1.1(2)
B1 B3 B7 B10 61.8(2)
B1 B4 B7 B3 39.11(17)
B1 B4 B7 B6 1.4(2)
B1 B4 B7 B8 -98.92(19)
B1 B4 B7 B10 -61.6(2)
B1 B4 B8 C1 -32.42(16)
B1 B4 B8 B7 101.30(19)
B1 B4 B8 B9 0.5(2)
B1 B4 B8 B10 63.6(2)
B2 C1 B1 Ru1 74.16(14)
B2 C1 B1 C2 -44.11(15)
B2 C1 B1 B3 -104.31(17)
B2 C1 B1 B4 -143.86(17)
B2 C1 B4 B1 35.33(17)
B2 C1 B4 B3 -5.1(2)
B2 C1 B4 B7 -67.4(2)
B2 C1 B4 B8 -107.32(19)
B2 C1 B8 B4 107.1(2)
B2 C1 B8 B7 67.1(2)
B2 C1 B8 B9 -36.04(18)
B2 C1 B8 B10 4.5(2)
B2 C1 B9 B5 41.06(16)
B2 C1 B9 B8 143.17(19)
B2 C1 B9 B10 102.95(18)
B2 C2 B1 Ru1 -73.77(15)
B2 C2 B1 C1 44.23(15)
B2 C2 B1 B3 144.12(18)
B2 C2 B1 B4 104.70(18)
B2 C2 B3 B1 -35.04(17)
B2 C2 B3 B4 5.3(2)
B2 C2 B3 B6 107.49(19)
B2 C2 B3 B7 67.6(2)
B2 C2 B5 B6 -143.27(18)
B2 C2 B5 B9 -41.15(16)
B2 C2 B5 B10 -102.97(18)
B2 C2 B6 B3 -107.07(19)
B2 C2 B6 B5 36.00(17)
B2 C2 B6 B7 -67.2(2)
B2 C2 B6 B10 -4.5(2)
B2 B1 B3 C2 32.28(16)
B2 B1 B3 B4 -101.76(18)
B2 B1 B3 B6 0.1(2)
B2 B1 B3 B7 -62.8(2)
B2 B1 B4 C1 -32.64(16)
B2 B1 B4 B3 101.25(19)
B2 B1 B4 B7 62.3(2)
B2 B1 B4 B8 -0.5(2)
B2 B5 B6 C2 -32.47(16)
B2 B5 B6 B3 0.5(2)
B2 B5 B6 B7 63.6(2)
B2 B5 B6 B10 100.56(19)
B2 B5 B9 C1 -40.53(16)
B2 B5 B9 B8 -100.43(18)
B2 B5 B9 B10 -137.22(18)
B2 B5 B10 B6 -100.15(18)
B2 B5 B10 B7 -63.3(2)
B2 B5 B10 B8 0.5(2)
B2 B5 B10 B9 38.13(16)
B2 B9 B10 B5 -38.18(16)
B2 B9 B10 B6 -0.3(2)
B2 B9 B10 B7 63.4(2)
B2 B9 B10 B8 100.44(19)
B3 C2 B1 Ru1 142.11(17)
B3 C2 B1 C1 -99.89(17)
B3 C2 B1 B2 -144.12(18)
B3 C2 B1 B4 -39.41(16)
B3 C2 B2 Au1 140.18(16)
B3 C2 B2 C1 -7.8(2)
B3 C2 B2 B1 35.29(17)
B3 C2 B2 B5 -108.26(19)
B3 C2 B2 B9 -67.4(2)
B3 C2 B5 B2 106.1(2)
B3 C2 B5 B6 -37.14(18)
B3 C2 B5 B9 65.0(2)
B3 C2 B5 B10 3.2(2)
B3 C2 B6 B5 143.07(18)
B3 C2 B6 B7 39.92(17)
B3 C2 B6 B10 102.55(19)
B3 B1 B2 Au1 -146.58(15)
B3 B1 B2 C1 95.38(18)
B3 B1 B2 C2 -32.04(16)
B3 B1 B2 B5 0.2(2)
B3 B1 B2 B9 63.4(2)
B3 B1 B4 C1 -133.90(18)
B3 B1 B4 B7 -38.98(17)
B3 B1 B4 B8 -101.79(19)
B3 B4 B7 B6 -37.71(17)
B3 B4 B7 B8 -138.03(19)
B3 B4 B7 B10 -100.8(2)
B3 B4 B8 C1 -96.10(19)
B3 B4 B8 B7 37.63(17)
B3 B4 B8 B9 -63.2(2)
B3 B4 B8 B10 -0.1(2)
B3 B6 B7 B4 37.16(17)
B3 B6 B7 B8 101.37(19)
B3 B6 B7 B10 138.01(19)
B3 B6 B10 B5 101.77(19)
B3 B6 B10 B7 -37.25(17)
B3 B6 B10 B8 -0.2(2)
B3 B6 B10 B9 64.2(2)
B3 B7 B8 C1 2.4(2)
B3 B7 B8 B4 -37.30(17)
B3 B7 B8 B9 64.0(2)
B3 B7 B8 B10 100.8(2)
B3 B7 B10 B5 0.6(3)
B3 B7 B10 B6 37.87(17)
B3 B7 B10 B8 -100.8(2)
B3 B7 B10 B9 -63.3(2)
B4 C1 B1 Ru1 -141.97(17)
B4 C1 B1 C2 99.75(17)
B4 C1 B1 B2 143.86(17)
B4 C1 B1 B3 39.56(16)
B4 C1 B2 Au1 -138.88(17)
B4 C1 B2 C2 7.7(2)
B4 C1 B2 B1 -35.54(17)
B4 C1 B2 B5 67.5(2)
B4 C1 B2 B9 108.2(2)
B4 C1 B8 B7 -39.94(17)
B4 C1 B8 B9 -143.12(18)
B4 C1 B8 B10 -102.6(2)
B4 C1 B9 B2 -106.1(2)
B4 C1 B9 B5 -65.1(2)
B4 C1 B9 B8 37.04(19)
B4 C1 B9 B10 -3.2(2)
B4 B1 B2 Au1 150.48(15)
B4 B1 B2 C1 32.43(16)
B4 B1 B2 C2 -94.98(18)
B4 B1 B2 B5 -62.7(2)
B4 B1 B2 B9 0.4(2)
B4 B1 B3 C2 134.04(18)
B4 B1 B3 B6 101.83(19)
B4 B1 B3 B7 38.95(17)
B4 B3 B6 C2 96.27(19)
B4 B3 B6 B5 63.3(2)
B4 B3 B6 B7 -37.51(18)
B4 B3 B6 B10 0.2(2)
B4 B3 B7 B6 138.20(19)
B4 B3 B7 B8 37.89(17)
B4 B3 B7 B10 100.8(2)
B4 B7 B8 C1 39.71(16)
B4 B7 B8 B9 101.28(19)
B4 B7 B8 B10 138.09(19)
B4 B7 B10 B5 63.5(2)
B4 B7 B10 B6 100.79(19)
B4 B7 B10 B8 -37.86(17)
B4 B7 B10 B9 -0.4(2)
B4 B8 B9 C1 -32.88(17)
B4 B8 B9 B2 -0.2(2)
B4 B8 B9 B5 63.3(2)
B4 B8 B9 B10 100.2(2)
B4 B8 B10 B5 -64.3(2)
B4 B8 B10 B6 0.2(2)
B4 B8 B10 B7 37.18(17)
B4 B8 B10 B9 -101.62(19)
B5 C2 B1 Ru1 -109.14(17)
B5 C2 B1 C1 8.9(2)
B5 C2 B1 B2 -35.37(17)
B5 C2 B1 B3 108.75(19)
B5 C2 B1 B4 69.3(2)
B5 C2 B2 Au1 -111.56(19)
B5 C2 B2 C1 100.48(17)
B5 C2 B2 B1 143.56(18)
B5 C2 B2 B9 40.83(16)
B5 C2 B3 B1 -105.43(19)
B5 C2 B3 B4 -65.1(2)
B5 C2 B3 B6 37.10(18)
B5 C2 B3 B7 -2.8(2)
B5 C2 B6 B3 -143.07(18)
B5 C2 B6 B7 -103.15(19)
B5 C2 B6 B10 -40.52(16)
B5 B2 B9 C1 132.88(18)
B5 B2 B9 B8 100.9(2)
B5 B2 B9 B10 38.08(16)
B5 B6 B7 B3 -101.43(19)
B5 B6 B7 B4 -64.3(2)
B5 B6 B7 B8 -0.1(2)
B5 B6 B7 B10 36.58(17)
B5 B6 B10 B7 -139.01(18)
B5 B6 B10 B8 -102.0(2)
B5 B6 B10 B9 -37.53(17)
B5 B9 B10 B6 37.85(17)
B5 B9 B10 B7 101.55(19)
B5 B9 B10 B8 138.62(18)
B6 C2 B1 Ru1 179.46(14)
B6 C2 B1 C1 -62.5(2)
B6 C2 B1 B2 -106.77(19)
B6 C2 B1 B3 37.35(18)
B6 C2 B1 B4 -2.1(2)
B6 C2 B2 Au1 -148.07(16)
B6 C2 B2 C1 64.0(2)
B6 C2 B2 B1 107.05(19)
B6 C2 B2 B5 -36.51(17)
B6 C2 B2 B9 4.3(2)
B6 C2 B3 B1 -142.53(18)
B6 C2 B3 B4 -102.23(19)
B6 C2 B3 B7 -39.91(17)
B6 C2 B5 B2 143.27(18)
B6 C2 B5 B9 102.12(19)
B6 C2 B5 B10 40.30(16)
B6 B3 B4 C1 -59.9(2)
B6 B3 B4 B1 -99.03(18)
B6 B3 B4 B7 37.33(17)
B6 B3 B4 B8 -0.1(2)
B6 B3 B7 B4 -138.20(19)
B6 B3 B7 B8 -100.3(2)
B6 B3 B7 B10 -37.38(17)
B6 B5 B9 C1 59.6(2)
B6 B5 B9 B2 100.14(18)
B6 B5 B9 B8 -0.3(2)
B6 B5 B9 B10 -37.08(16)
B6 B5 B10 B7 36.90(17)
B6 B5 B10 B8 100.7(2)
B6 B5 B10 B9 138.28(18)
B6 B7 B8 C1 -61.7(2)
B6 B7 B8 B4 -101.41(19)
B6 B7 B8 B9 -0.1(2)
B6 B7 B8 B10 36.68(17)
B6 B7 B10 B5 -37.28(17)
B6 B7 B10 B8 -138.64(19)
B6 B7 B10 B9 -101.2(2)
B7 B3 B4 C1 -97.19(18)
B7 B3 B4 B1 -136.36(18)
B7 B3 B4 B8 -37.42(17)
B7 B3 B6 C2 133.78(19)
B7 B3 B6 B5 100.8(2)
B7 B3 B6 B10 37.71(18)
B7 B4 B8 C1 -133.73(18)
B7 B4 B8 B9 -100.8(2)
B7 B4 B8 B10 -37.69(18)
B7 B6 B10 B5 139.01(18)
B7 B6 B10 B8 37.01(17)
B7 B6 B10 B9 101.48(19)
B7 B8 B9 C1 -95.91(19)
B7 B8 B9 B2 -63.3(2)
B7 B8 B9 B5 0.3(2)
B7 B8 B9 B10 37.21(17)
B7 B8 B10 B5 -101.52(19)
B7 B8 B10 B6 -37.00(17)
B7 B8 B10 B9 -138.80(18)
B8 C1 B1 Ru1 -179.19(14)
B8 C1 B1 C2 62.5(2)
B8 C1 B1 B2 106.65(19)
B8 C1 B1 B3 2.3(2)
B8 C1 B1 B4 -37.22(18)
B8 C1 B2 Au1 149.49(17)
B8 C1 B2 C2 -63.9(2)
B8 C1 B2 B1 -107.2(2)
B8 C1 B2 B5 -4.1(2)
B8 C1 B2 B9 36.52(19)
B8 C1 B4 B1 142.65(18)
B8 C1 B4 B3 102.23(19)
B8 C1 B4 B7 39.93(17)
B8 C1 B9 B2 -143.17(19)
B8 C1 B9 B5 -102.12(19)
B8 C1 B9 B10 -40.23(17)
B8 B4 B7 B3 138.03(19)
B8 B4 B7 B6 100.3(2)
B8 B4 B7 B10 37.28(17)
B8 B7 B10 B5 101.4(2)
B8 B7 B10 B6 138.64(19)
B8 B7 B10 B9 37.43(17)
B8 B9 B10 B5 -138.62(18)
B8 B9 B10 B6 -100.8(2)
B8 B9 B10 B7 -37.07(17)
B9 C1 B1 Ru1 109.44(17)
B9 C1 B1 C2 -8.8(2)
B9 C1 B1 B2 35.28(18)
B9 C1 B1 B3 -69.0(2)
B9 C1 B1 B4 -108.6(2)
B9 C1 B2 Au1 113.0(2)
B9 C1 B2 C2 -100.44(17)
B9 C1 B2 B1 -143.70(18)
B9 C1 B2 B5 -40.65(16)
B9 C1 B4 B1 105.66(19)
B9 C1 B4 B3 65.2(2)
B9 C1 B4 B7 2.9(2)
B9 C1 B4 B8 -36.99(18)
B9 C1 B8 B4 143.12(18)
B9 C1 B8 B7 103.18(19)
B9 C1 B8 B10 40.50(17)
B9 B2 B5 C2 -132.64(18)
B9 B2 B5 B6 -100.90(19)
B9 B2 B5 B10 -38.07(17)
B9 B5 B6 C2 -95.82(18)
B9 B5 B6 B3 -62.9(2)
B9 B5 B6 B7 0.2(2)
B9 B5 B6 B10 37.21(16)
B9 B5 B10 B6 -138.28(18)
B9 B5 B10 B7 -101.4(2)
B9 B5 B10 B8 -37.59(18)
B9 B8 B10 B5 37.28(17)
B9 B8 B10 B6 101.81(19)
B9 B8 B10 B7 138.80(18)
B10 B5 B6 C2 -133.03(18)
B10 B5 B6 B3 -100.09(19)
B10 B5 B6 B7 -37.00(17)
B10 B5 B9 C1 96.69(19)
B10 B5 B9 B2 137.22(18)
B10 B5 B9 B8 36.79(17)
B10 B6 B7 B3 -138.01(19)
B10 B6 B7 B4 -100.8(2)
B10 B6 B7 B8 -36.64(17)
B10 B7 B8 C1 -98.38(18)
B10 B7 B8 B4 -138.09(19)
B10 B7 B8 B9 -36.80(17)
B10 B8 B9 C1 -133.12(19)
B10 B8 B9 B2 -100.46(19)
B10 B8 B9 B5 -36.95(17)
